data_4324286
loop_
_publ_author_name
'Ralph A. Zehnder'
'Christopher S. Wilson'
'Hunter T. Christy'
'Kenneth S. Harris'
'Varun Chauhan'
'Victor Schutz'
'Matthew Sullivan'
'Matthias Zeller'
'Frank R. Fronczek'
'Jacob A. Myers'
'Kyle Dammann'
'James Duck'
'Peter M. Smith'
'Antony Okuma'
'Kristin Johnson'
'Robert Sovesky'
'Cameron Stroudt'
'Robert A. Renn'

_publ_section_title
;
 Effect of Inclining Strain on the Crystal Lattice along an Extended
 Series of Lanthanide Hydroxysulfates Ln(OH)SO4 (Ln = Pr-Yb, except Pm)
;
_journal_name_full 'Inorganic Chemistry'
_journal_page_first 836
_journal_page_last 846
_journal_paper_doi 10.1021/ic101350f
_journal_volume 50
_journal_year 2011
_chemical_formula_moiety 'Er H O5 S'
_chemical_formula_sum 'Er H O5 S'
_chemical_formula_weight 280.34
_chemical_name_systematic
; 
 ? 
;
_space_group_IT_number 14
_symmetry_cell_setting monoclinic
_symmetry_space_group_name_Hall '-P 2yn'
_symmetry_space_group_name_H-M 'P 1 21/n 1'
_atom_sites_solution_hydrogens geom
_atom_sites_solution_primary direct
_atom_sites_solution_secondary difmap
_audit_creation_method SHELXL-97
_cell_angle_alpha 90
_cell_angle_beta 93.874(9)
_cell_angle_gamma 90
_cell_formula_units_Z 8
_cell_length_a 7.9548(12)
_cell_length_b 10.8906(15)
_cell_length_c 8.0880(12)
_cell_measurement_reflns_used 3925
_cell_measurement_temperature 90.0(5)
_cell_measurement_theta_max 40.2
_cell_measurement_theta_min 2.5
_cell_volume 699.08(18)
_computing_cell_refinement 'Denzo and Scalepack (Otwinowski & Minor, 1997)'
_computing_data_collection 'COLLECT (Nonius, 2000)'
_computing_data_reduction 'Denzo and Scalepack (Otwinowski & Minor, 1997)'
_computing_molecular_graphics 'ORTEP-3 for Windows (Farrugia, 1997)'
_computing_publication_material 'SHELXL-97 (Sheldrick, 2008)'
_computing_structure_refinement 'SHELXL-97 (Sheldrick, 2008)'
_computing_structure_solution 'SIR97 (Altomare  et al., 1999)'
_diffrn_ambient_temperature 90.0(5)
_diffrn_measured_fraction_theta_full 1.000
_diffrn_measured_fraction_theta_max 0.997
_diffrn_measurement_device_type 'KappaCCD (with Oxford Cryostream)'
_diffrn_measurement_method ' \w scans with \k offsets'
_diffrn_radiation_monochromator graphite
_diffrn_radiation_source 'fine-focus sealed tube'
_diffrn_radiation_type MoK\a
_diffrn_radiation_wavelength 0.71073
_diffrn_reflns_av_R_equivalents 0.051
_diffrn_reflns_av_sigmaI/netI 0.0772
_diffrn_reflns_limit_h_max 14
_diffrn_reflns_limit_h_min -14
_diffrn_reflns_limit_k_max 19
_diffrn_reflns_limit_k_min -18
_diffrn_reflns_limit_l_max 14
_diffrn_reflns_limit_l_min -14
_diffrn_reflns_number 11366
_diffrn_reflns_theta_full 25.0
_diffrn_reflns_theta_max 40.2
_diffrn_reflns_theta_min 3.1
_exptl_absorpt_coefficient_mu 24.484
_exptl_absorpt_correction_T_max 0.640
_exptl_absorpt_correction_T_min 0.527
_exptl_absorpt_correction_type multi-scan
_exptl_absorpt_process_details 'HKL Scalepack (Otwinowski & Minor 1997)'
_exptl_crystal_colour colorless
_exptl_crystal_density_diffrn 5.327
_exptl_crystal_description fragment
_exptl_crystal_F_000 1000
_exptl_crystal_size_max 0.03
_exptl_crystal_size_mid 0.02
_exptl_crystal_size_min 0.02
_refine_diff_density_max 3.76
_refine_diff_density_min -5.94
_refine_diff_density_rms 0.713
_refine_ls_extinction_coef 0.00232(17)
_refine_ls_extinction_expression Fc^*^=kFc[1+0.001xFc^2^\l^3^/sin(2\q)]^-1/4^
_refine_ls_extinction_method SHELXL
_refine_ls_goodness_of_fit_ref 0.987
_refine_ls_hydrogen_treatment constr
_refine_ls_matrix_type full
_refine_ls_number_parameters 128
_refine_ls_number_reflns 4382
_refine_ls_number_restraints 6
_refine_ls_restrained_S_all 0.987
_refine_ls_R_factor_all 0.068
_refine_ls_R_factor_gt 0.043
_refine_ls_shift/su_max 0.001
_refine_ls_shift/su_mean 0.000
_refine_ls_structure_factor_coef Fsqd
_refine_ls_weighting_details 'calc w=1/[\s^2^(Fo^2^)+(0.0423P)^2^] where P=(Fo^2^+2Fc^2^)/3'
_refine_ls_weighting_scheme calc
_refine_ls_wR_factor_gt 0.088
_refine_ls_wR_factor_ref 0.096
_reflns_number_gt 3248
_reflns_number_total 4382
_reflns_threshold_expression I>2\s(I)
_cod_data_source_file ic101350f_si_009_09.cif
_cod_data_source_block ErOHSO4
_cod_depositor_comments
;

2017-09-03
Z value and formula fixed to values more according to usual
chemical conventions.                 miguel
;
_cod_original_formula_weight 560.68
_cod_original_formula_moiety 'Er2 H2 O10 S2 '
_cod_original_formula_units_Z 4
_cod_original_sg_symbol_Hall '-P 2yn '
_cod_original_sg_symbol_H-M 'P 21/n '
_cod_original_formula_sum 'Er2 H2 O10 S2 '
_cod_database_code 4324286

loop_
_symmetry_equiv_pos_as_xyz
'x, y, z'
'-x+1/2, y+1/2, -z+1/2'
'-x, -y, -z'
'x-1/2, -y-1/2, z-1/2'

loop_
_atom_site_label
_atom_site_type_symbol
_atom_site_fract_x
_atom_site_fract_y
_atom_site_fract_z
_atom_site_U_iso_or_equiv
_atom_site_adp_type
_atom_site_occupancy
_atom_site_symmetry_multiplicity
_atom_site_calc_flag
_atom_site_refinement_flags
Er1 Er 0.18755(3) 0.57547(2) 0.41027(3) 0.00386(6) Uani 1 1 d .
Er2 Er 0.16053(3) 0.56196(2) 0.87236(3) 0.00387(6) Uani 1 1 d .
S1 S 0.50042(18) 0.67064(12) 0.13436(18) 0.0045(2) Uani 1 1 d .
S2 S 0.54309(17) 0.69061(12) 0.63411(17) 0.0046(2) Uani 1 1 d .
O1 O 0.4268(5) 0.6261(4) 0.2853(5) 0.0067(7) Uani 1 1 d .
O2 O 0.5617(5) 0.8003(4) 0.1568(5) 0.0069(7) Uani 1 1 d .
O3 O 0.3710(5) 0.6718(4) -0.0038(5) 0.0056(7) Uani 1 1 d U
O4 O 0.6455(6) 0.5935(4) 0.0973(6) 0.0074(7) Uani 1 1 d .
O5 O 0.3778(5) 0.6276(4) 0.6492(6) 0.0081(7) Uani 1 1 d .
O6 O 0.6137(5) 0.7367(4) 0.7963(5) 0.0066(7) Uani 1 1 d .
O7 O 0.5134(6) 0.7941(4) 0.5202(5) 0.0080(7) Uani 1 1 d .
O8 O 0.6642(5) 0.6036(4) 0.5709(5) 0.0071(7) Uani 1 1 d .
O9 O 0.0997(5) 0.4544(4) 0.6303(5) 0.0059(7) Uani 1 1 d .
H9 H 0.1600 0.3742 0.6335 0.007 Uiso 1 1 d R
O10 O -0.1283(5) 0.5131(3) 0.8575(5) 0.0050(7) Uani 1 1 d .
H10 H -0.1872 0.5939 0.8527 0.006 Uiso 1 1 d R

loop_
_atom_site_aniso_label
_atom_site_aniso_U_11
_atom_site_aniso_U_22
_atom_site_aniso_U_33
_atom_site_aniso_U_23
_atom_site_aniso_U_13
_atom_site_aniso_U_12
Er1 0.00292(10) 0.00365(10) 0.00480(10) 0.00013(7) -0.00126(7) -0.00011(7)
Er2 0.00315(10) 0.00354(9) 0.00463(10) -0.00031(7) -0.00186(7) 0.00007(7)
S1 0.0035(5) 0.0038(5) 0.0060(5) 0.0000(4) -0.0007(4) 0.0002(4)
S2 0.0031(5) 0.0037(5) 0.0067(5) -0.0001(4) -0.0016(4) -0.0003(4)
O1 0.0066(18) 0.0084(16) 0.0050(17) 0.0014(13) -0.0002(14) -0.0011(14)
O2 0.0072(18) 0.0041(15) 0.0091(18) -0.0018(14) -0.0023(14) -0.0012(14)
O3 0.0045(10) 0.0063(10) 0.0059(10) -0.0004(8) -0.0005(8) -0.0010(8)
O4 0.0093(19) 0.0043(15) 0.0084(18) 0.0006(13) -0.0001(15) 0.0017(14)
O5 0.0070(18) 0.0058(16) 0.0114(19) 0.0000(14) 0.0001(15) -0.0035(14)
O6 0.0081(18) 0.0072(16) 0.0041(17) -0.0026(13) -0.0021(14) -0.0001(14)
O7 0.0109(19) 0.0054(15) 0.0077(18) -0.0002(14) -0.0007(15) 0.0012(15)
O8 0.0061(18) 0.0081(16) 0.0071(18) -0.0007(14) 0.0007(14) 0.0041(14)
O9 0.0052(17) 0.0060(15) 0.0064(17) 0.0017(13) -0.0011(13) 0.0017(14)
O10 0.0051(16) 0.0032(14) 0.0067(17) -0.0007(12) 0.0006(13) 0.0006(13)

loop_
_atom_type_symbol
_atom_type_description
_atom_type_scat_dispersion_real
_atom_type_scat_dispersion_imag
_atom_type_scat_source
H H 0.0000 0.0000 'International Tables Vol C Tables 4.2.6.8 and 6.1.1.4'
Er Er -0.2586 4.9576 'International Tables Vol C Tables 4.2.6.8 and 6.1.1.4'
O O 0.0106 0.0060 'International Tables Vol C Tables 4.2.6.8 and 6.1.1.4'
S S 0.1246 0.1234 'International Tables Vol C Tables 4.2.6.8 and 6.1.1.4'

loop_
_geom_angle_atom_site_label_1
_geom_angle_atom_site_label_2
_geom_angle_atom_site_label_3
_geom_angle
_geom_angle_site_symmetry_1
_geom_angle_site_symmetry_3
O8 Er1 O1 78.06(15) 3_666 .
O8 Er1 O6 154.64(16) 3_666 4_575
O1 Er1 O6 78.82(15) . 4_575
O8 Er1 O9 113.05(15) 3_666 3_566
O1 Er1 O9 144.88(15) . 3_566
O6 Er1 O9 81.08(15) 4_575 3_566
O8 Er1 O9 69.49(15) 3_666 .
O1 Er1 O9 140.16(15) . .
O6 Er1 O9 135.86(15) 4_575 .
O9 Er1 O9 71.80(16) 3_566 .
O8 Er1 O10 77.57(14) 3_666 3_566
O1 Er1 O10 79.38(15) . 3_566
O6 Er1 O10 88.08(14) 4_575 3_566
O9 Er1 O10 71.42(15) 3_566 3_566
O9 Er1 O10 114.09(14) . 3_566
O8 Er1 O5 81.70(15) 3_666 .
O1 Er1 O5 78.63(15) . .
O6 Er1 O5 103.76(14) 4_575 .
O9 Er1 O5 134.46(15) 3_566 .
O9 Er1 O5 74.47(15) . .
O10 Er1 O5 152.38(15) 3_566 .
O8 Er1 O2 127.18(14) 3_666 4_576
O1 Er1 O2 125.18(14) . 4_576
O6 Er1 O2 75.49(14) 4_575 4_576
O9 Er1 O2 76.09(14) 3_566 4_576
O9 Er1 O2 64.72(14) . 4_576
O10 Er1 O2 145.46(14) 3_566 4_576
O5 Er1 O2 62.14(14) . 4_576
O8 Er1 Er2 87.94(11) 3_666 .
O1 Er1 Er2 123.70(11) . .
O6 Er1 Er2 113.71(11) 4_575 .
O9 Er1 Er2 90.77(11) 3_566 .
O9 Er1 Er2 35.75(10) . .
O10 Er1 Er2 149.79(10) 3_566 .
O5 Er1 Er2 45.26(10) . .
O2 Er1 Er2 39.24(9) 4_576 .
O8 Er1 Er2 93.23(11) 3_666 3_566
O1 Er1 Er2 115.27(11) . 3_566
O6 Er1 Er2 87.31(11) 4_575 3_566
O9 Er1 Er2 34.97(11) 3_566 3_566
O9 Er1 Er2 89.58(10) . 3_566
O10 Er1 Er2 36.85(10) 3_566 3_566
O5 Er1 Er2 164.04(10) . 3_566
O2 Er1 Er2 110.94(9) 4_576 3_566
Er2 Er1 Er2 119.799(11) . 3_566
O8 Er1 Er1 91.18(11) 3_666 3_566
O1 Er1 Er1 168.09(11) . 3_566
O6 Er1 Er1 110.67(11) 4_575 3_566
O9 Er1 Er1 36.34(10) 3_566 3_566
O9 Er1 Er1 35.46(10) . 3_566
O10 Er1 Er1 93.44(10) 3_566 3_566
O5 Er1 Er1 105.11(10) . 3_566
O2 Er1 Er1 65.59(9) 4_576 3_566
Er2 Er1 Er1 60.130(11) . 3_566
Er2 Er1 Er1 59.668(12) 3_566 3_566
O3 Er2 O4 82.48(15) 1_556 3_666
O3 Er2 O9 139.43(15) 1_556 .
O4 Er2 O9 79.45(15) 3_666 .
O3 Er2 O7 78.32(15) 1_556 4_576
O4 Er2 O7 142.97(16) 3_666 4_576
O9 Er2 O7 133.86(15) . 4_576
O3 Er2 O10 147.33(14) 1_556 .
O4 Er2 O10 119.08(14) 3_666 .
O9 Er2 O10 72.14(15) . .
O7 Er2 O10 69.92(14) 4_576 .
O3 Er2 O10 84.02(14) 1_556 3_567
O4 Er2 O10 76.11(15) 3_666 3_567
O9 Er2 O10 125.45(14) . 3_567
O7 Er2 O10 70.67(14) 4_576 3_567
O10 Er2 O10 78.60(16) . 3_567
O3 Er2 O2 100.95(14) 1_556 4_576
O4 Er2 O2 136.63(15) 3_666 4_576
O9 Er2 O2 70.12(14) . 4_576
O7 Er2 O2 78.50(15) 4_576 4_576
O10 Er2 O2 80.39(14) . 4_576
O10 Er2 O2 147.13(15) 3_567 4_576
O3 Er2 O5 70.23(14) 1_556 .
O4 Er2 O5 79.00(15) 3_666 .
O9 Er2 O5 70.82(14) . .
O7 Er2 O5 122.31(14) 4_576 .
O10 Er2 O5 134.26(13) . .
O10 Er2 O5 146.16(14) 3_567 .
O2 Er2 O5 62.41(14) 4_576 .
O3 Er2 Er2 118.38(11) 1_556 3_567
O4 Er2 Er2 99.09(11) 3_666 3_567
O9 Er2 Er2 100.24(11) . 3_567
O7 Er2 Er2 64.17(11) 4_576 3_567
O10 Er2 Er2 39.40(10) . 3_567
O10 Er2 Er2 39.21(10) 3_567 3_567
O2 Er2 Er2 115.85(11) 4_576 3_567
O5 Er2 Er2 171.04(9) . 3_567
O3 Er2 Er1 109.42(11) 1_556 .
O4 Er2 Er1 92.99(11) 3_666 .
O9 Er2 Er1 36.73(10) . .
O7 Er2 Er1 123.18(11) 4_576 .
O10 Er2 Er1 94.54(10) . .
O10 Er2 Er1 161.71(9) 3_567 .
O2 Er2 Er1 44.71(10) 4_576 .
O5 Er2 Er1 40.30(9) . .
Er2 Er2 Er1 131.746(13) 3_567 .
O3 Er2 Er1 167.89(10) 1_556 3_566
O4 Er2 Er1 103.45(11) 3_666 3_566
O9 Er2 Er1 35.06(11) . 3_566
O7 Er2 Er1 101.76(11) 4_576 3_566
O10 Er2 Er1 37.49(10) . 3_566
O10 Er2 Er1 107.55(10) 3_567 3_566
O2 Er2 Er1 67.44(10) 4_576 3_566
O5 Er2 Er1 100.25(9) . 3_566
Er2 Er2 Er1 71.553(13) 3_567 3_566
Er1 Er2 Er1 60.201(11) . 3_566
O3 S1 O1 109.7(2) . .
O3 S1 O4 111.6(3) . .
O1 S1 O4 110.0(3) . .
O3 S1 O2 106.8(2) . .
O1 S1 O2 110.7(2) . .
O4 S1 O2 108.0(3) . .
O7 S2 O8 111.0(3) . .
O7 S2 O6 109.4(2) . .
O8 S2 O6 108.0(3) . .
O7 S2 O5 107.4(3) . .
O8 S2 O5 109.5(3) . .
O6 S2 O5 111.5(3) . .
S1 O1 Er1 146.9(3) . .
S1 O2 Er2 140.0(3) . 4_675
S1 O2 Er1 121.6(2) . 4_675
Er2 O2 Er1 96.05(14) 4_675 4_675
S1 O3 Er2 143.3(2) . 1_554
S1 O4 Er2 158.3(3) . 3_666
S2 O5 Er1 123.0(3) . .
S2 O5 Er2 142.0(3) . .
Er1 O5 Er2 94.44(14) . .
S2 O6 Er1 136.7(3) . 4_676
S2 O7 Er2 140.7(3) . 4_675
S2 O8 Er1 151.4(3) . 3_666
Er2 O9 Er1 109.97(18) . 3_566
Er2 O9 Er1 107.51(16) . .
Er1 O9 Er1 108.20(16) 3_566 .
Er2 O9 H9 110.5 . .
Er1 O9 H9 110.5 3_566 .
Er1 O9 H9 110.0 . .
Er2 O10 Er2 101.40(15) . 3_567
Er2 O10 Er1 105.66(16) . 3_566
Er2 O10 Er1 132.20(17) 3_567 3_566
Er2 O10 H10 104.9 . .
Er2 O10 H10 105.1 3_567 .
Er1 O10 H10 105.0 3_566 .

loop_
_geom_bond_atom_site_label_1
_geom_bond_atom_site_label_2
_geom_bond_distance
_geom_bond_site_symmetry_2
Er1 O8 2.279(4) 3_666
Er1 O1 2.282(4) .
Er1 O6 2.303(4) 4_575
Er1 O9 2.309(4) 3_566
Er1 O9 2.359(4) .
Er1 O10 2.388(4) 3_566
Er1 O5 2.440(4) .
Er1 O2 2.661(4) 4_576
Er1 Er2 3.7609(7) .
Er1 Er2 3.7785(6) 3_566
Er1 Er1 3.7812(7) 3_566
Er2 O3 2.238(4) 1_556
Er2 O4 2.293(4) 3_666
Er2 O9 2.304(4) .
Er2 O7 2.334(4) 4_576
Er2 O10 2.353(4) .
Er2 O10 2.363(4) 3_567
Er2 O2 2.392(4) 4_576
Er2 O5 2.680(4) .
Er2 Er2 3.6496(6) 3_567
Er2 Er1 3.7785(6) 3_566
S1 O3 1.467(4) .
S1 O1 1.472(4) .
S1 O4 1.475(5) .
S1 O2 1.501(4) .
S2 O7 1.464(4) .
S2 O8 1.467(4) .
S2 O6 1.480(4) .
S2 O5 1.495(4) .
O2 Er2 2.392(4) 4_675
O2 Er1 2.661(4) 4_675
O3 Er2 2.238(4) 1_554
O4 Er2 2.293(4) 3_666
O6 Er1 2.303(4) 4_676
O7 Er2 2.334(4) 4_675
O8 Er1 2.279(4) 3_666
O9 Er1 2.309(4) 3_566
O9 H9 0.9968 .
O10 Er2 2.363(4) 3_567
O10 Er1 2.388(4) 3_566
O10 H10 0.9967 .

loop_
_geom_hbond_atom_site_label_D
_geom_hbond_atom_site_label_H
_geom_hbond_atom_site_label_A
_geom_hbond_distance_DH
_geom_hbond_distance_HA
_geom_hbond_distance_DA
_geom_hbond_angle_DHA
_geom_hbond_site_symmetry_A
O9 H9 O3 1.00 2.45 3.257(6) 138.1 2_545
O10 H10 O6 1.00 2.24 3.202(6) 160.6 1_455
